data_7125997
loop_
_publ_author_name
'Inoue, Satoshi'
'Yan, Yin-Nan'
'Yamanishi, Katsunori'
'Kataoka, Yusuke'
'Kawamoto, Tatsuya'

_publ_section_title
;
 Photocatalytic and electrocatalytic hydrogen production using nickel
 complexes supported by hemilabile and non-innocent ligands.
;
_journal_issue 19
_journal_name_full 'Chemical communications (Cambridge, England)'
_journal_page_first 2829
_journal_page_last 2832
_journal_paper_doi 10.1039/c9cc09568c
_journal_volume 56
_journal_year 2020
_chemical_formula_moiety 'C46 H52 Cl4 Co N4 Ni S2'
_chemical_formula_sum 'C46 H52 Cl4 Co N4 Ni S2'
_chemical_formula_weight 984.51
_space_group_crystal_system monoclinic
_space_group_IT_number 14
_space_group_name_Hall '-P 2yn'
_space_group_name_H-M_alt 'P 1 21/n 1'
_atom_sites_solution_hydrogens geom
_atom_sites_solution_primary direct
_atom_sites_solution_secondary difmap
_audit_update_record
;
2019-12-07 deposited with the CCDC.	2020-02-10 downloaded from the CCDC.
;
_cell_angle_alpha 90.0000
_cell_angle_beta 109.540(4)
_cell_angle_gamma 90.0000
_cell_formula_units_Z 4
_cell_length_a 12.3345(4)
_cell_length_b 22.2711(6)
_cell_length_c 18.1248(7)
_cell_measurement_reflns_used 17730
_cell_measurement_temperature 296
_cell_measurement_theta_max 31.23
_cell_measurement_theta_min 2.53
_cell_volume 4692.2(3)
_computing_cell_refinement 'CrysAlisPro 1.171.38.43 (Rigaku OD, 2015)'
_computing_data_collection 'CrysAlisPro 1.171.38.43 (Rigaku OD, 2015)'
_computing_data_reduction 'CrysAlisPro 1.171.38.43 (Rigaku OD, 2015)'
_computing_molecular_graphics 'CrystalStructure 4.3'
_computing_publication_material 'CrystalStructure 4.3 (Rigaku, 2018)'
_computing_structure_refinement 'SHELXL Version 2018/3 (Sheldrick, 2008)'
_computing_structure_solution 'SHELXT Version 2018/2 (Sheldrick, 2014)'
_diffrn_ambient_temperature 296
_diffrn_detector_area_resol_mean 28.626
_diffrn_measured_fraction_theta_full 0.960
_diffrn_measured_fraction_theta_max 0.960
_diffrn_measurement_device_type 'Rigaku Saturn724'
_diffrn_measurement_method \w
_diffrn_radiation_type 'Mo K\a'
_diffrn_radiation_wavelength 0.71073
_diffrn_reflns_av_R_equivalents 0.0492
_diffrn_reflns_av_unetI/netI 0.0371
_diffrn_reflns_Laue_measured_fraction_full 0.960
_diffrn_reflns_Laue_measured_fraction_max 0.960
_diffrn_reflns_limit_h_max 14
_diffrn_reflns_limit_h_min -14
_diffrn_reflns_limit_k_max 26
_diffrn_reflns_limit_k_min -26
_diffrn_reflns_limit_l_max 21
_diffrn_reflns_limit_l_min -21
_diffrn_reflns_number 27808
_diffrn_reflns_point_group_measured_fraction_full 0.960
_diffrn_reflns_point_group_measured_fraction_max 0.960
_diffrn_reflns_theta_full 24.999
_diffrn_reflns_theta_max 24.999
_diffrn_reflns_theta_min 1.982
_diffrn_standards_number 0
_exptl_absorpt_coefficient_mu 1.108
_exptl_absorpt_correction_T_max 0.925
_exptl_absorpt_correction_T_min 0.081
_exptl_absorpt_correction_type multi-scan
_exptl_absorpt_process_details
;
CrysAlisPro 1.171.38.43 (Rigaku Oxford Diffraction, 2015)
Empirical absorption correction using spherical harmonics,
 implemented in SCALE3 ABSPACK scaling algorithm.
;
_exptl_crystal_colour black
_exptl_crystal_density_diffrn 1.394
_exptl_crystal_density_method 'not measured'
_exptl_crystal_description plate
_exptl_crystal_F_000 2044.00
_exptl_crystal_size_max 0.550
_exptl_crystal_size_mid 0.170
_exptl_crystal_size_min 0.070
_refine_diff_density_max 2.01
_refine_diff_density_min -0.64
_refine_ls_extinction_method none
_refine_ls_goodness_of_fit_ref 1.043
_refine_ls_hydrogen_treatment constr
_refine_ls_number_parameters 541
_refine_ls_number_reflns 7942
_refine_ls_number_restraints 144
_refine_ls_R_factor_all 0.0863
_refine_ls_R_factor_gt 0.0767
_refine_ls_shift/su_max 0.001
_refine_ls_structure_factor_coef Fsqd
_refine_ls_weighting_details 'w = 1/[\s^2^(Fo^2^)+(0.1558P)^2^+6.1038P] where P=(Fo^2^+2Fc^2^)/3'
_refine_ls_weighting_scheme calc
_refine_ls_wR_factor_gt 0.2118
_refine_ls_wR_factor_ref 0.2248
_reflns_Friedel_coverage 0.000
_reflns_number_gt 6803
_reflns_number_total 7942
_reflns_threshold_expression F^2^>2.0\s(F^2^)
_cod_data_source_file c9cc09568c2.cif
_cod_data_source_block xcalibur_CCDC6
_cod_depositor_comments 'Adding full bibliography for 7125991--7125997.cif.'
_cod_database_code 7125997

loop_
_space_group_symop_id
_space_group_symop_operation_xyz
1 +X,+Y,+Z
2 1/2-X,1/2+Y,1/2-Z
3 -X,-Y,-Z
4 -1/2+X,-1/2-Y,-1/2+Z

loop_
_atom_site_label
_atom_site_type_symbol
_atom_site_fract_x
_atom_site_fract_y
_atom_site_fract_z
_atom_site_U_iso_or_equiv
_atom_site_adp_type
_atom_site_occupancy
_atom_site_site_symmetry_order
_atom_site_calc_flag
_atom_site_refinement_flags_posn
_atom_site_refinement_flags_adp
_atom_site_refinement_flags_occupancy
_atom_site_disorder_assembly
_atom_site_disorder_group
Ni1 Ni 0.39306(5) 0.75907(3) 0.51920(3) 0.0410(2) Uani 1 1 d . . . . .
Co1 Co 0.60168(4) 0.64706(2) 0.26482(3) 0.0295(2) Uani 1 1 d . . . . .
Cl1 Cl 0.64109(15) 0.96556(8) 0.57064(10) 0.0788(5) Uani 1 1 d . . . . .
Cl2 Cl 0.70723(17) 0.93286(9) 0.43734(12) 0.0884(5) Uani 1 1 d . . . . .
Cl3A Cl 0.1973(4) 0.9328(3) 0.2859(5) 0.135(2) Uani 0.6 1 d D U P A 1
Cl4A Cl 0.4220(3) 0.90246(19) 0.2801(4) 0.1158(13) Uani 0.75 1 d D U P A 1
Cl3B Cl 0.1593(6) 0.9082(5) 0.2764(10) 0.157(4) Uani 0.4 1 d D U P A 2
Cl4B Cl 0.3926(9) 0.9276(5) 0.2788(12) 0.124(4) Uani 0.25 1 d D U P A 2
S1 S 0.57564(11) 0.76450(6) 0.54428(7) 0.0496(3) Uani 1 1 d . . . . .
S2 S 0.36290(11) 0.85445(5) 0.51380(8) 0.0512(3) Uani 1 1 d . . . . .
N1 N 0.4057(4) 0.67701(18) 0.5236(2) 0.0463(9) Uani 1 1 d . . . . .
N2 N 0.2030(4) 0.6066(2) 0.6089(3) 0.0759(9) Uani 1 1 d D U . . .
N3 N 0.2385(4) 0.74742(17) 0.4966(2) 0.0427(8) Uani 1 1 d . . . . .
N4 N 0.1310(4) 0.6157(2) 0.3703(3) 0.0669(11) Uani 1 1 d . U . . .
C1 C 0.6032(4) 0.6872(2) 0.5485(2) 0.0480(11) Uani 1 1 d . . . . .
C2 C 0.5082(5) 0.6490(2) 0.5393(3) 0.0464(11) Uani 1 1 d . . . . .
C3 C 0.5293(6) 0.5862(2) 0.5477(3) 0.0581(13) Uani 1 1 d . . . . .
H3 H 0.468958 0.559942 0.543597 0.070 Uiso 1 1 calc R U . . .
C4 C 0.6381(6) 0.5641(3) 0.5619(3) 0.0640(15) Uani 1 1 d . . . . .
H4 H 0.650408 0.522876 0.566851 0.077 Uiso 1 1 calc R U . . .
C5 C 0.7310(6) 0.6023(3) 0.5689(3) 0.0683(16) Uani 1 1 d . . . . .
H5 H 0.803847 0.586277 0.577577 0.082 Uiso 1 1 calc R U . . .
C6 C 0.7151(5) 0.6633(3) 0.5631(3) 0.0578(13) Uani 1 1 d . . . . .
H6 H 0.777106 0.688804 0.568801 0.069 Uiso 1 1 calc R U . . .
C7 C 0.3014(5) 0.6459(2) 0.5240(3) 0.0502(12) Uani 1 1 d . . . . .
H7 H 0.295635 0.607574 0.496358 0.060 Uiso 1 1 calc R U . . .
C8 C 0.3012(4) 0.6336(3) 0.6075(3) 0.0726(10) Uani 1 1 d D U . . .
C9 C 0.3893(6) 0.6476(3) 0.6737(3) 0.0795(11) Uani 1 1 d D U . . .
H9 H 0.455003 0.665843 0.669755 0.095 Uiso 1 1 calc R U . . .
C10 C 0.3829(6) 0.6355(3) 0.7456(3) 0.0863(11) Uani 1 1 d D U . . .
H10 H 0.441765 0.645227 0.791680 0.104 Uiso 1 1 calc R U . . .
C11 C 0.2843(5) 0.6082(3) 0.7455(4) 0.0859(11) Uani 1 1 d D U . . .
H11 H 0.277752 0.598308 0.793682 0.103 Uiso 1 1 calc R U . . .
C12 C 0.1947(6) 0.5941(3) 0.6802(3) 0.0823(10) Uani 1 1 d D U . . .
H12 H 0.128762 0.576235 0.684206 0.099 Uiso 1 1 calc R U . . .
C13 C 0.2152(4) 0.8525(2) 0.4950(3) 0.0433(10) Uani 1 1 d . . . . .
C14 C 0.1641(4) 0.7946(2) 0.4864(2) 0.0399(9) Uani 1 1 d . . . . .
C15 C 0.0434(4) 0.7908(2) 0.4679(3) 0.0478(11) Uani 1 1 d . . . . .
H15 H 0.007394 0.753544 0.459834 0.057 Uiso 1 1 calc R U . . .
C16 C -0.0208(4) 0.8422(2) 0.4617(3) 0.0511(11) Uani 1 1 d . . . . .
H16 H -0.099741 0.838994 0.450899 0.061 Uiso 1 1 calc R U . . .
C17 C 0.0295(4) 0.8992(2) 0.4713(3) 0.0481(11) Uani 1 1 d . . . . .
H17 H -0.015448 0.933379 0.467089 0.058 Uiso 1 1 calc R U . . .
C18 C 0.1450(5) 0.9041(2) 0.4868(3) 0.0505(11) Uani 1 1 d . . . . .
H18 H 0.178474 0.941998 0.492176 0.061 Uiso 1 1 calc R U . . .
C19 C 0.1994(4) 0.6859(2) 0.4782(3) 0.0466(11) Uani 1 1 d . . . . .
H19 H 0.135319 0.678595 0.497643 0.056 Uiso 1 1 calc R U . . .
C20 C 0.1588(4) 0.6725(3) 0.3895(3) 0.0578(10) Uani 1 1 d . U . . .
C21 C 0.1525(5) 0.7166(3) 0.3345(3) 0.0624(11) Uani 1 1 d . U . . .
H21 H 0.172020 0.756091 0.349664 0.075 Uiso 1 1 calc R U . . .
C22 C 0.1160(5) 0.7002(4) 0.2552(4) 0.0716(12) Uani 1 1 d . U . . .
H22 H 0.110719 0.729060 0.217099 0.086 Uiso 1 1 calc R U . . .
C23 C 0.0893(5) 0.6443(3) 0.2350(4) 0.0764(13) Uani 1 1 d . U . . .
H23 H 0.065948 0.633205 0.182540 0.092 Uiso 1 1 calc R U . . .
C24 C 0.0959(5) 0.6027(3) 0.2907(4) 0.0759(13) Uani 1 1 d . U . . .
H24 H 0.075825 0.563280 0.275010 0.091 Uiso 1 1 calc R U . . .
C25 C 0.6554(4) 0.69762(19) 0.3647(2) 0.0367(9) Uani 1 1 d . . . . .
C26 C 0.7163(4) 0.64221(19) 0.3769(2) 0.0384(9) Uani 1 1 d . . . . .
C27 C 0.6337(4) 0.5948(2) 0.3626(2) 0.0422(10) Uani 1 1 d . . . . .
C28 C 0.5219(4) 0.6210(2) 0.3431(2) 0.0408(9) Uani 1 1 d . . . . .
C29 C 0.5353(4) 0.6844(2) 0.3436(2) 0.0378(9) Uani 1 1 d . . . . .
C30 C 0.7073(5) 0.7591(2) 0.3764(3) 0.0556(13) Uani 1 1 d . . . . .
H30A H 0.647223 0.788625 0.364077 0.067 Uiso 1 1 calc R U . . .
H30B H 0.755860 0.763707 0.429903 0.067 Uiso 1 1 calc R U . . .
H30C H 0.752233 0.764374 0.342620 0.067 Uiso 1 1 calc R U . . .
C31 C 0.8442(4) 0.6354(3) 0.4024(3) 0.0594(13) Uani 1 1 d . . . . .
H31A H 0.863681 0.593501 0.406273 0.071 Uiso 1 1 calc R U . . .
H31B H 0.872518 0.654125 0.364697 0.071 Uiso 1 1 calc R U . . .
H31C H 0.878518 0.654168 0.452470 0.071 Uiso 1 1 calc R U . . .
C32 C 0.6635(6) 0.5293(2) 0.3717(3) 0.0623(14) Uani 1 1 d . . . . .
H32A H 0.594108 0.505996 0.358929 0.075 Uiso 1 1 calc R U . . .
H32B H 0.704803 0.518582 0.337199 0.075 Uiso 1 1 calc R U . . .
H32C H 0.710500 0.521322 0.424847 0.075 Uiso 1 1 calc R U . . .
C33 C 0.4096(5) 0.5897(3) 0.3272(3) 0.0628(14) Uani 1 1 d . . . . .
H33A H 0.421911 0.547072 0.330051 0.075 Uiso 1 1 calc R U . . .
H33B H 0.375644 0.601583 0.365498 0.075 Uiso 1 1 calc R U . . .
H33C H 0.359070 0.600247 0.275904 0.075 Uiso 1 1 calc R U . . .
C34 C 0.4414(5) 0.7308(3) 0.3288(3) 0.0552(13) Uani 1 1 d . . . . .
H34A H 0.474310 0.770264 0.332695 0.066 Uiso 1 1 calc R U . . .
H34B H 0.386574 0.725256 0.277279 0.066 Uiso 1 1 calc R U . . .
H34C H 0.403476 0.726573 0.366922 0.066 Uiso 1 1 calc R U . . .
C35 C 0.5726(4) 0.70020(18) 0.1676(2) 0.0370(9) Uani 1 1 d . . . . .
C36 C 0.4879(4) 0.6538(2) 0.1534(2) 0.0381(9) Uani 1 1 d . . . . .
C37 C 0.5449(4) 0.59746(19) 0.1642(2) 0.0400(9) Uani 1 1 d . . . . .
C38 C 0.6650(4) 0.6083(2) 0.1847(2) 0.0398(9) Uani 1 1 d . . . . .
C39 C 0.6829(4) 0.6725(2) 0.1867(2) 0.0403(9) Uani 1 1 d . . . . .
C40 C 0.5492(5) 0.7659(2) 0.1595(3) 0.0552(12) Uani 1 1 d . . . . .
H40A H 0.468130 0.772838 0.146357 0.066 Uiso 1 1 calc R U . . .
H40B H 0.589700 0.785589 0.208039 0.066 Uiso 1 1 calc R U . . .
H40C H 0.574760 0.781727 0.118809 0.066 Uiso 1 1 calc R U . . .
C41 C 0.3598(4) 0.6636(3) 0.1284(3) 0.0557(12) Uani 1 1 d . . . . .
H41A H 0.343824 0.705850 0.125505 0.067 Uiso 1 1 calc R U . . .
H41B H 0.323648 0.645720 0.077848 0.067 Uiso 1 1 calc R U . . .
H41C H 0.330295 0.645337 0.165748 0.067 Uiso 1 1 calc R U . . .
C42 C 0.4871(5) 0.5369(2) 0.1530(3) 0.0565(13) Uani 1 1 d . . . . .
H42A H 0.544347 0.505851 0.163906 0.068 Uiso 1 1 calc R U . . .
H42B H 0.443840 0.533020 0.188057 0.068 Uiso 1 1 calc R U . . .
H42C H 0.436193 0.533126 0.099962 0.068 Uiso 1 1 calc R U . . .
C43 C 0.7574(5) 0.5621(3) 0.1973(3) 0.0605(14) Uani 1 1 d . . . . .
H43A H 0.830810 0.581656 0.210622 0.073 Uiso 1 1 calc R U . . .
H43B H 0.756867 0.535852 0.239229 0.073 Uiso 1 1 calc R U . . .
H43C H 0.743903 0.539139 0.150280 0.073 Uiso 1 1 calc R U . . .
C44 C 0.7941(5) 0.7034(3) 0.2036(3) 0.0566(13) Uani 1 1 d . . . . .
H44A H 0.854776 0.674257 0.214684 0.068 Uiso 1 1 calc R U . . .
H44B H 0.793336 0.726994 0.159116 0.068 Uiso 1 1 calc R U . . .
H44C H 0.806781 0.729208 0.248196 0.068 Uiso 1 1 calc R U . . .
C45 C 0.6036(5) 0.9246(4) 0.4830(4) 0.0762(18) Uani 1 1 d . . . . .
H45A H 0.596111 0.882485 0.493988 0.091 Uiso 1 1 calc R U . . .
H45B H 0.529704 0.938495 0.448056 0.091 Uiso 1 1 calc R U . . .
C46 C 0.2907(4) 0.87372(18) 0.2834(6) 0.129(4) Uani 1 1 d D . . . .
H46A H 0.255231 0.848946 0.237630 0.155 Uiso 0.5 1 calc R U P A 1
H46B H 0.304843 0.848785 0.329533 0.155 Uiso 0.5 1 calc R U P A 1
H46C H 0.278507 0.845166 0.240956 0.155 Uiso 0.5 1 calc R U P A 2
H46D H 0.319784 0.851924 0.332421 0.155 Uiso 0.5 1 calc R U P A 2

loop_
_atom_site_aniso_label
_atom_site_aniso_U_11
_atom_site_aniso_U_22
_atom_site_aniso_U_33
_atom_site_aniso_U_23
_atom_site_aniso_U_13
_atom_site_aniso_U_12
Ni1 0.0463(4) 0.0410(3) 0.0361(4) -0.0004(2) 0.0143(3) -0.0111(2)
Co1 0.0293(3) 0.0303(3) 0.0292(3) 0.00008(19) 0.0101(2) -0.00141(18)
Cl1 0.0702(9) 0.0859(11) 0.0759(10) 0.0030(8) 0.0186(8) 0.0185(8)
Cl2 0.0892(12) 0.0893(12) 0.1053(13) -0.0045(10) 0.0571(11) -0.0117(9)
Cl3A 0.154(4) 0.134(5) 0.102(3) -0.030(3) 0.023(3) 0.062(4)
Cl4A 0.124(3) 0.115(3) 0.096(2) 0.003(3) 0.020(2) -0.010(2)
Cl3B 0.165(6) 0.154(7) 0.136(6) -0.007(6) 0.029(5) 0.057(6)
Cl4B 0.140(7) 0.125(8) 0.097(5) -0.001(7) 0.024(6) -0.015(6)
S1 0.0464(6) 0.0511(7) 0.0481(7) -0.0033(5) 0.0114(5) -0.0102(5)
S2 0.0451(7) 0.0422(6) 0.0646(8) 0.0038(5) 0.0160(6) -0.0122(5)
N1 0.061(2) 0.044(2) 0.0361(19) -0.0011(15) 0.0201(18) -0.0093(18)
N2 0.1068(19) 0.0605(16) 0.0859(17) 0.0179(15) 0.0662(16) 0.0135(15)
N3 0.051(2) 0.0412(19) 0.040(2) -0.0024(15) 0.0201(17) -0.0131(16)
N4 0.052(2) 0.079(2) 0.074(2) -0.0368(19) 0.0280(18) -0.0200(18)
C1 0.059(3) 0.054(3) 0.028(2) -0.0025(18) 0.0103(19) -0.003(2)
C2 0.062(3) 0.051(3) 0.026(2) -0.0008(17) 0.015(2) -0.001(2)
C3 0.082(4) 0.055(3) 0.040(3) 0.004(2) 0.024(3) 0.000(3)
C4 0.092(4) 0.053(3) 0.048(3) 0.001(2) 0.025(3) 0.012(3)
C5 0.079(4) 0.076(4) 0.043(3) 0.000(3) 0.012(3) 0.019(3)
C6 0.056(3) 0.070(3) 0.042(3) -0.004(2) 0.009(2) 0.002(3)
C7 0.074(3) 0.039(2) 0.051(3) -0.0086(19) 0.039(3) -0.013(2)
C8 0.107(2) 0.0565(17) 0.0778(18) 0.0133(15) 0.0625(16) 0.0125(16)
C9 0.115(2) 0.0621(18) 0.0782(18) 0.0096(16) 0.0546(17) 0.0139(16)
C10 0.121(2) 0.0682(18) 0.0834(18) 0.0085(16) 0.0521(17) 0.0169(17)
C11 0.119(2) 0.0685(18) 0.0881(19) 0.0112(16) 0.0580(17) 0.0200(17)
C12 0.112(2) 0.0660(18) 0.0909(18) 0.0166(16) 0.0627(17) 0.0162(16)
C13 0.045(2) 0.048(3) 0.035(2) 0.0022(17) 0.0117(19) -0.0096(19)
C14 0.050(2) 0.042(2) 0.031(2) -0.0037(17) 0.0175(18) -0.0105(19)
C15 0.052(3) 0.055(3) 0.041(2) -0.007(2) 0.022(2) -0.019(2)
C16 0.046(3) 0.064(3) 0.046(3) -0.006(2) 0.019(2) -0.009(2)
C17 0.052(3) 0.051(3) 0.041(2) -0.0006(19) 0.015(2) -0.002(2)
C18 0.059(3) 0.043(2) 0.049(3) 0.002(2) 0.018(2) -0.009(2)
C19 0.058(3) 0.043(2) 0.050(3) -0.0131(19) 0.033(2) -0.021(2)
C20 0.045(2) 0.080(3) 0.059(2) -0.027(2) 0.0310(18) -0.0203(19)
C21 0.048(2) 0.093(3) 0.052(2) -0.020(2) 0.0244(18) -0.013(2)
C22 0.051(2) 0.108(3) 0.057(2) -0.021(2) 0.0197(19) -0.003(2)
C23 0.053(2) 0.109(3) 0.065(3) -0.034(2) 0.017(2) -0.002(2)
C24 0.054(2) 0.092(3) 0.079(3) -0.045(2) 0.018(2) -0.013(2)
C25 0.041(2) 0.042(2) 0.0270(19) -0.0084(16) 0.0107(16) -0.0054(17)
C26 0.039(2) 0.046(2) 0.027(2) -0.0020(16) 0.0067(17) 0.0013(17)
C27 0.057(3) 0.039(2) 0.032(2) 0.0069(17) 0.0166(19) 0.0006(19)
C28 0.046(2) 0.048(2) 0.032(2) -0.0009(18) 0.0178(18) -0.0091(19)
C29 0.037(2) 0.045(2) 0.035(2) -0.0006(17) 0.0154(17) 0.0047(17)
C30 0.070(3) 0.047(3) 0.052(3) -0.013(2) 0.024(3) -0.017(2)
C31 0.043(3) 0.079(4) 0.047(3) -0.004(2) 0.003(2) 0.007(2)
C32 0.099(4) 0.039(2) 0.049(3) 0.007(2) 0.026(3) 0.006(3)
C33 0.061(3) 0.079(4) 0.053(3) -0.003(3) 0.026(3) -0.029(3)
C34 0.053(3) 0.067(3) 0.047(3) -0.002(2) 0.018(2) 0.022(2)
C35 0.046(2) 0.036(2) 0.029(2) 0.0034(16) 0.0130(17) -0.0029(17)
C36 0.035(2) 0.047(2) 0.028(2) -0.0017(16) 0.0059(17) -0.0050(17)
C37 0.050(2) 0.038(2) 0.032(2) -0.0082(17) 0.0139(18) -0.0080(18)
C38 0.046(2) 0.043(2) 0.033(2) -0.0010(17) 0.0161(18) 0.0013(18)
C39 0.045(2) 0.046(2) 0.033(2) 0.0020(17) 0.0163(18) -0.0040(19)
C40 0.073(3) 0.042(3) 0.050(3) 0.011(2) 0.018(3) -0.001(2)
C41 0.038(2) 0.071(3) 0.051(3) -0.001(2) 0.005(2) -0.003(2)
C42 0.073(3) 0.040(2) 0.053(3) -0.010(2) 0.016(3) -0.015(2)
C43 0.067(3) 0.068(3) 0.055(3) -0.003(2) 0.030(3) 0.021(3)
C44 0.050(3) 0.076(3) 0.050(3) 0.000(2) 0.026(2) -0.016(2)
C45 0.051(3) 0.088(5) 0.093(5) -0.002(3) 0.028(3) -0.006(3)
C46 0.117(8) 0.142(9) 0.112(7) -0.009(6) 0.016(6) 0.043(7)

loop_
_atom_type_symbol
_atom_type_description
_atom_type_scat_dispersion_real
_atom_type_scat_dispersion_imag
_atom_type_scat_source
C C 0.0033 0.0016
;
International Tables for Crystallography
(Vol. C, Tables 4.2.6.8 and 6.1.1.4)
;
H H 0.0000 0.0000
;
International Tables for Crystallography
(Vol. C, Table 6.1.1.4)
;
Cl Cl 0.1484 0.1585
;
International Tables for Crystallography
(Vol. C, Tables 4.2.6.8 and 6.1.1.4)
;
Co Co 0.3494 0.9721
;
International Tables for Crystallography
(Vol. C, Tables 4.2.6.8 and 6.1.1.4)
;
N N 0.0061 0.0033
;
International Tables for Crystallography
(Vol. C, Tables 4.2.6.8 and 6.1.1.4)
;
Ni Ni 0.3393 1.1124
;
International Tables for Crystallography
(Vol. C, Tables 4.2.6.8 and 6.1.1.4)
;
S S 0.1246 0.1234
;
International Tables for Crystallography
(Vol. C, Tables 4.2.6.8 and 6.1.1.4)
;

loop_
_geom_angle_atom_site_label_1
_geom_angle_atom_site_label_2
_geom_angle_atom_site_label_3
_geom_angle
_geom_angle_site_symmetry_1
_geom_angle_site_symmetry_3
_geom_angle_publ_flag
N3 Ni1 N1 86.31(18) . . ?
N3 Ni1 S1 175.01(13) . . ?
N1 Ni1 S1 88.79(14) . . ?
N3 Ni1 S2 88.77(13) . . ?
N1 Ni1 S2 174.98(14) . . ?
S1 Ni1 S2 96.15(5) . . ?
C36 Co1 C29 110.95(17) . . ?
C36 Co1 C37 40.64(18) . . ?
C29 Co1 C37 138.14(18) . . ?
C36 Co1 C25 138.30(18) . . ?
C29 Co1 C25 40.96(17) . . ?
C37 Co1 C25 178.85(18) . . ?
C36 Co1 C27 140.17(18) . . ?
C29 Co1 C27 68.44(18) . . ?
C37 Co1 C27 111.99(18) . . ?
C25 Co1 C27 68.58(18) . . ?
C36 Co1 C35 40.89(17) . . ?
C29 Co1 C35 111.71(17) . . ?
C37 Co1 C35 68.67(17) . . ?
C25 Co1 C35 110.77(17) . . ?
C27 Co1 C35 178.91(19) . . ?
C36 Co1 C26 178.80(17) . . ?
C29 Co1 C26 68.54(17) . . ?
C37 Co1 C26 140.44(18) . . ?
C25 Co1 C26 40.63(17) . . ?
C27 Co1 C26 40.82(18) . . ?
C35 Co1 C26 138.13(17) . . ?
C36 Co1 C38 68.29(18) . . ?
C29 Co1 C38 178.63(18) . . ?
C37 Co1 C38 40.56(18) . . ?
C25 Co1 C38 140.35(18) . . ?
C27 Co1 C38 111.34(18) . . ?
C35 Co1 C38 68.54(17) . . ?
C26 Co1 C38 112.25(18) . . ?
C36 Co1 C28 111.88(18) . . ?
C29 Co1 C28 40.43(18) . . ?
C37 Co1 C28 111.23(17) . . ?
C25 Co1 C28 68.49(17) . . ?
C27 Co1 C28 40.73(19) . . ?
C35 Co1 C28 140.04(18) . . ?
C26 Co1 C28 68.50(18) . . ?
C38 Co1 C28 138.56(18) . . ?
C36 Co1 C39 68.48(17) . . ?
C29 Co1 C39 139.96(18) . . ?
C37 Co1 C39 68.72(17) . . ?
C25 Co1 C39 111.57(17) . . ?
C27 Co1 C39 138.72(19) . . ?
C35 Co1 C39 40.51(18) . . ?
C26 Co1 C39 111.16(17) . . ?
C38 Co1 C39 41.05(18) . . ?
C28 Co1 C39 179.43(19) . . ?
C1 S1 Ni1 97.39(18) . . ?
C13 S2 Ni1 97.94(16) . . ?
C2 N1 C7 122.8(4) . . ?
C2 N1 Ni1 122.0(3) . . ?
C7 N1 Ni1 114.2(3) . . ?
C8 N2 C12 117.3(5) . . ?
C14 N3 C19 122.4(4) . . ?
C14 N3 Ni1 121.6(3) . . ?
C19 N3 Ni1 115.3(3) . . ?
C20 N4 C24 115.8(6) . . ?
C2 C1 C6 120.8(5) . . ?
C2 C1 S1 116.5(4) . . ?
C6 C1 S1 122.7(4) . . ?
N1 C2 C1 115.2(4) . . ?
N1 C2 C3 127.0(5) . . ?
C1 C2 C3 117.7(5) . . ?
C4 C3 C2 120.4(6) . . ?
C4 C3 H3 119.8 . . ?
C2 C3 H3 119.8 . . ?
C3 C4 C5 121.3(5) . . ?
C3 C4 H4 119.3 . . ?
C5 C4 H4 119.3 . . ?
C6 C5 C4 120.3(6) . . ?
C6 C5 H5 119.9 . . ?
C4 C5 H5 119.9 . . ?
C5 C6 C1 119.4(6) . . ?
C5 C6 H6 120.3 . . ?
C1 C6 H6 120.3 . . ?
N1 C7 C19 106.6(4) . . ?
N1 C7 C8 112.3(4) . . ?
C19 C7 C8 111.3(4) . . ?
N1 C7 H7 108.9 . . ?
C19 C7 H7 108.9 . . ?
C8 C7 H7 108.9 . . ?
N2 C8 C9 122.7(6) . . ?
N2 C8 C7 113.0(4) . . ?
C9 C8 C7 124.3(4) . . ?
C8 C9 C10 121.0(6) . . ?
C8 C9 H9 119.5 . . ?
C10 C9 H9 119.5 . . ?
C11 C10 C9 115.2(7) . . ?
C11 C10 H10 122.4 . . ?
C9 C10 H10 122.4 . . ?
C12 C11 C10 124.9(7) . . ?
C12 C11 H11 117.6 . . ?
C10 C11 H11 117.6 . . ?
C11 C12 N2 118.9(6) . . ?
C11 C12 H12 120.6 . . ?
N2 C12 H12 120.6 . . ?
C18 C13 C14 119.5(4) . . ?
C18 C13 S2 124.3(4) . . ?
C14 C13 S2 116.2(4) . . ?
N3 C14 C15 126.4(4) . . ?
N3 C14 C13 115.4(4) . . ?
C15 C14 C13 118.2(4) . . ?
C16 C15 C14 120.1(4) . . ?
C16 C15 H15 119.9 . . ?
C14 C15 H15 119.9 . . ?
C15 C16 C17 121.8(5) . . ?
C15 C16 H16 119.1 . . ?
C17 C16 H16 119.1 . . ?
C18 C17 C16 119.3(5) . . ?
C18 C17 H17 120.4 . . ?
C16 C17 H17 120.4 . . ?
C17 C18 C13 121.1(4) . . ?
C17 C18 H18 119.4 . . ?
C13 C18 H18 119.4 . . ?
N3 C19 C7 105.9(4) . . ?
N3 C19 C20 112.8(4) . . ?
C7 C19 C20 111.7(4) . . ?
N3 C19 H19 108.8 . . ?
C7 C19 H19 108.8 . . ?
C20 C19 H19 108.8 . . ?
N4 C20 C21 122.7(5) . . ?
N4 C20 C19 115.1(5) . . ?
C21 C20 C19 122.3(5) . . ?
C20 C21 C22 118.4(6) . . ?
C20 C21 H21 120.8 . . ?
C22 C21 H21 120.8 . . ?
C23 C22 C21 119.9(7) . . ?
C23 C22 H22 120.0 . . ?
C21 C22 H22 120.0 . . ?
C22 C23 C24 119.7(6) . . ?
C22 C23 H23 120.1 . . ?
C24 C23 H23 120.1 . . ?
C23 C24 N4 123.4(6) . . ?
C23 C24 H24 118.3 . . ?
N4 C24 H24 118.3 . . ?
C26 C25 C29 107.9(4) . . ?
C26 C25 C30 126.4(4) . . ?
C29 C25 C30 125.6(4) . . ?
C26 C25 Co1 70.0(2) . . ?
C29 C25 Co1 69.5(2) . . ?
C30 C25 Co1 128.7(3) . . ?
C25 C26 C27 107.8(4) . . ?
C25 C26 C31 125.7(4) . . ?
C27 C26 C31 126.5(4) . . ?
C25 C26 Co1 69.4(2) . . ?
C27 C26 Co1 69.3(2) . . ?
C31 C26 Co1 128.1(3) . . ?
C26 C27 C28 108.2(4) . . ?
C26 C27 C32 124.5(5) . . ?
C28 C27 C32 127.3(5) . . ?
C26 C27 Co1 69.9(2) . . ?
C28 C27 Co1 70.3(2) . . ?
C32 C27 Co1 128.2(3) . . ?
C29 C28 C27 107.7(4) . . ?
C29 C28 C33 124.5(5) . . ?
C27 C28 C33 127.8(5) . . ?
C29 C28 Co1 69.1(2) . . ?
C27 C28 Co1 69.0(2) . . ?
C33 C28 Co1 128.7(3) . . ?
C28 C29 C25 108.4(4) . . ?
C28 C29 C34 126.8(4) . . ?
C25 C29 C34 124.8(4) . . ?
C28 C29 Co1 70.5(2) . . ?
C25 C29 Co1 69.5(2) . . ?
C34 C29 Co1 128.1(3) . . ?
C25 C30 H30A 109.5 . . ?
C25 C30 H30B 109.5 . . ?
H30A C30 H30B 109.5 . . ?
C25 C30 H30C 109.5 . . ?
H30A C30 H30C 109.5 . . ?
H30B C30 H30C 109.5 . . ?
C26 C31 H31A 109.5 . . ?
C26 C31 H31B 109.5 . . ?
H31A C31 H31B 109.5 . . ?
C26 C31 H31C 109.5 . . ?
H31A C31 H31C 109.5 . . ?
H31B C31 H31C 109.5 . . ?
C27 C32 H32A 109.5 . . ?
C27 C32 H32B 109.5 . . ?
H32A C32 H32B 109.5 . . ?
C27 C32 H32C 109.5 . . ?
H32A C32 H32C 109.5 . . ?
H32B C32 H32C 109.5 . . ?
C28 C33 H33A 109.5 . . ?
C28 C33 H33B 109.5 . . ?
H33A C33 H33B 109.5 . . ?
C28 C33 H33C 109.5 . . ?
H33A C33 H33C 109.5 . . ?
H33B C33 H33C 109.5 . . ?
C29 C34 H34A 109.5 . . ?
C29 C34 H34B 109.5 . . ?
H34A C34 H34B 109.5 . . ?
C29 C34 H34C 109.5 . . ?
H34A C34 H34C 109.5 . . ?
H34B C34 H34C 109.5 . . ?
C39 C35 C36 108.1(4) . . ?
C39 C35 C40 125.9(4) . . ?
C36 C35 C40 125.9(4) . . ?
C39 C35 Co1 70.4(2) . . ?
C36 C35 Co1 69.2(2) . . ?
C40 C35 Co1 128.6(3) . . ?
C37 C36 C35 108.3(4) . . ?
C37 C36 C41 126.2(4) . . ?
C35 C36 C41 125.4(4) . . ?
C37 C36 Co1 69.7(2) . . ?
C35 C36 Co1 69.9(2) . . ?
C41 C36 Co1 127.8(3) . . ?
C36 C37 C38 108.1(4) . . ?
C36 C37 C42 125.6(4) . . ?
C38 C37 C42 126.3(4) . . ?
C36 C37 Co1 69.6(2) . . ?
C38 C37 Co1 70.1(2) . . ?
C42 C37 Co1 127.5(3) . . ?
C37 C38 C39 108.1(4) . . ?
C37 C38 C43 126.7(4) . . ?
C39 C38 C43 125.0(4) . . ?
C37 C38 Co1 69.3(2) . . ?
C39 C38 Co1 70.0(2) . . ?
C43 C38 Co1 129.1(3) . . ?
C35 C39 C38 107.2(4) . . ?
C35 C39 C44 126.5(4) . . ?
C38 C39 C44 126.3(4) . . ?
C35 C39 Co1 69.1(2) . . ?
C38 C39 Co1 69.0(2) . . ?
C44 C39 Co1 128.0(3) . . ?
C35 C40 H40A 109.5 . . ?
C35 C40 H40B 109.5 . . ?
H40A C40 H40B 109.5 . . ?
C35 C40 H40C 109.5 . . ?
H40A C40 H40C 109.5 . . ?
H40B C40 H40C 109.5 . . ?
C36 C41 H41A 109.5 . . ?
C36 C41 H41B 109.5 . . ?
H41A C41 H41B 109.5 . . ?
C36 C41 H41C 109.5 . . ?
H41A C41 H41C 109.5 . . ?
H41B C41 H41C 109.5 . . ?
C37 C42 H42A 109.5 . . ?
C37 C42 H42B 109.5 . . ?
H42A C42 H42B 109.5 . . ?
C37 C42 H42C 109.5 . . ?
H42A C42 H42C 109.5 . . ?
H42B C42 H42C 109.5 . . ?
C38 C43 H43A 109.5 . . ?
C38 C43 H43B 109.5 . . ?
H43A C43 H43B 109.5 . . ?
C38 C43 H43C 109.5 . . ?
H43A C43 H43C 109.5 . . ?
H43B C43 H43C 109.5 . . ?
C39 C44 H44A 109.5 . . ?
C39 C44 H44B 109.5 . . ?
H44A C44 H44B 109.5 . . ?
C39 C44 H44C 109.5 . . ?
H44A C44 H44C 109.5 . . ?
H44B C44 H44C 109.5 . . ?
Cl2 C45 Cl1 111.1(4) . . ?
Cl2 C45 H45A 109.4 . . ?
Cl1 C45 H45A 109.4 . . ?
Cl2 C45 H45B 109.4 . . ?
Cl1 C45 H45B 109.4 . . ?
H45A C45 H45B 108.0 . . ?
Cl3B C46 Cl4B 110.7(3) . . ?
Cl3A C46 Cl4A 110.3(2) . . ?
Cl3A C46 H46A 109.6 . . ?
Cl4A C46 H46A 109.6 . . ?
Cl3A C46 H46B 109.6 . . ?
Cl4A C46 H46B 109.6 . . ?
H46A C46 H46B 108.1 . . ?
Cl3B C46 H46C 109.5 . . ?
Cl4B C46 H46C 109.5 . . ?
Cl3B C46 H46D 109.5 . . ?
Cl4B C46 H46D 109.5 . . ?
H46C C46 H46D 108.1 . . ?

loop_
_geom_bond_atom_site_label_1
_geom_bond_atom_site_label_2
_geom_bond_distance
_geom_bond_site_symmetry_2
_geom_bond_publ_flag
Ni1 N3 1.829(4) . ?
Ni1 N1 1.834(4) . ?
Ni1 S1 2.1466(14) . ?
Ni1 S2 2.1533(13) . ?
Co1 C36 2.044(4) . ?
Co1 C29 2.045(4) . ?
Co1 C37 2.045(4) . ?
Co1 C25 2.045(4) . ?
Co1 C27 2.046(4) . ?
Co1 C35 2.052(4) . ?
Co1 C26 2.053(4) . ?
Co1 C38 2.055(4) . ?
Co1 C28 2.062(4) . ?
Co1 C39 2.069(4) . ?
Cl1 C45 1.753(7) . ?
Cl2 C45 1.750(6) . ?
Cl3A C46 1.760(2) . ?
Cl4A C46 1.760(2) . ?
Cl3B C46 1.759(2) . ?
Cl4B C46 1.760(2) . ?
S1 C1 1.751(5) . ?
S2 C13 1.738(5) . ?
N1 C2 1.352(7) . ?
N1 C7 1.464(6) . ?
N2 C8 1.359(2) . ?
N2 C12 1.359(2) . ?
N3 C14 1.366(6) . ?
N3 C19 1.453(5) . ?
N4 C20 1.326(8) . ?
N4 C24 1.390(8) . ?
C1 C2 1.413(7) . ?
C1 C6 1.419(8) . ?
C2 C3 1.421(7) . ?
C3 C4 1.371(9) . ?
C3 H3 0.9300 . ?
C4 C5 1.398(10) . ?
C4 H4 0.9300 . ?
C5 C6 1.373(9) . ?
C5 H5 0.9300 . ?
C6 H6 0.9300 . ?
C7 C19 1.539(8) . ?
C7 C8 1.540(7) . ?
C7 H7 0.9800 . ?
C8 C9 1.359(2) . ?
C9 C10 1.359(2) . ?
C9 H9 0.9300 . ?
C10 C11 1.359(2) . ?
C10 H10 0.9300 . ?
C11 C12 1.359(2) . ?
C11 H11 0.9300 . ?
C12 H12 0.9300 . ?
C13 C18 1.416(7) . ?
C13 C14 1.422(6) . ?
C14 C15 1.415(7) . ?
C15 C16 1.375(8) . ?
C15 H15 0.9300 . ?
C16 C17 1.397(7) . ?
C16 H16 0.9300 . ?
C17 C18 1.361(8) . ?
C17 H17 0.9300 . ?
C18 H18 0.9300 . ?
C19 C20 1.545(7) . ?
C19 H19 0.9800 . ?
C20 C21 1.383(9) . ?
C21 C22 1.402(8) . ?
C21 H21 0.9300 . ?
C22 C23 1.309(10) . ?
C22 H22 0.9300 . ?
C23 C24 1.353(11) . ?
C23 H23 0.9300 . ?
C24 H24 0.9300 . ?
C25 C26 1.423(6) . ?
C25 C29 1.431(6) . ?
C25 C30 1.496(6) . ?
C26 C27 1.429(6) . ?
C26 C31 1.497(7) . ?
C27 C28 1.430(7) . ?
C27 C32 1.500(7) . ?
C28 C29 1.419(6) . ?
C28 C33 1.490(7) . ?
C29 C34 1.510(6) . ?
C30 H30A 0.9600 . ?
C30 H30B 0.9600 . ?
C30 H30C 0.9600 . ?
C31 H31A 0.9600 . ?
C31 H31B 0.9600 . ?
C31 H31C 0.9600 . ?
C32 H32A 0.9600 . ?
C32 H32B 0.9600 . ?
C32 H32C 0.9600 . ?
C33 H33A 0.9600 . ?
C33 H33B 0.9600 . ?
C33 H33C 0.9600 . ?
C34 H34A 0.9600 . ?
C34 H34B 0.9600 . ?
C34 H34C 0.9600 . ?
C35 C39 1.427(6) . ?
C35 C36 1.431(6) . ?
C35 C40 1.490(6) . ?
C36 C37 1.420(6) . ?
C36 C41 1.506(7) . ?
C37 C38 1.421(7) . ?
C37 C42 1.509(6) . ?
C38 C39 1.446(6) . ?
C38 C43 1.495(7) . ?
C39 C44 1.473(6) . ?
C40 H40A 0.9600 . ?
C40 H40B 0.9600 . ?
C40 H40C 0.9600 . ?
C41 H41A 0.9600 . ?
C41 H41B 0.9600 . ?
C41 H41C 0.9600 . ?
C42 H42A 0.9600 . ?
C42 H42B 0.9600 . ?
C42 H42C 0.9600 . ?
C43 H43A 0.9600 . ?
C43 H43B 0.9600 . ?
C43 H43C 0.9600 . ?
C44 H44A 0.9600 . ?
C44 H44B 0.9600 . ?
C44 H44C 0.9600 . ?
C45 H45A 0.9700 . ?
C45 H45B 0.9700 . ?
C46 H46A 0.9700 . ?
C46 H46B 0.9700 . ?
C46 H46C 0.9700 . ?
C46 H46D 0.9700 . ?

loop_
_geom_torsion_atom_site_label_1
_geom_torsion_atom_site_label_2
_geom_torsion_atom_site_label_3
_geom_torsion_atom_site_label_4
_geom_torsion
_geom_torsion_site_symmetry_1
_geom_torsion_site_symmetry_2
_geom_torsion_site_symmetry_3
_geom_torsion_site_symmetry_4
_geom_torsion_publ_flag
N3 Ni1 N1 C2 179.6(3) . . . . ?
S1 Ni1 N1 C2 0.5(3) . . . . ?
N3 Ni1 N1 C7 -11.6(3) . . . . ?
S1 Ni1 N1 C7 169.3(3) . . . . ?
N1 Ni1 N3 C14 177.9(3) . . . . ?
S2 Ni1 N3 C14 -1.1(3) . . . . ?
N1 Ni1 N3 C19 -11.4(3) . . . . ?
S2 Ni1 N3 C19 169.6(3) . . . . ?
Ni1 S1 C1 C2 -3.0(3) . . . . ?
Ni1 S1 C1 C6 179.3(4) . . . . ?
C7 N1 C2 C1 -170.5(4) . . . . ?
Ni1 N1 C2 C1 -2.7(5) . . . . ?
C7 N1 C2 C3 9.1(7) . . . . ?
Ni1 N1 C2 C3 176.9(4) . . . . ?
C6 C1 C2 N1 -178.4(4) . . . . ?
S1 C1 C2 N1 3.8(5) . . . . ?
C6 C1 C2 C3 1.9(7) . . . . ?
S1 C1 C2 C3 -175.8(3) . . . . ?
N1 C2 C3 C4 178.5(5) . . . . ?
C1 C2 C3 C4 -1.9(7) . . . . ?
C2 C3 C4 C5 0.4(8) . . . . ?
C3 C4 C5 C6 1.2(8) . . . . ?
C4 C5 C6 C1 -1.2(8) . . . . ?
C2 C1 C6 C5 -0.4(7) . . . . ?
S1 C1 C6 C5 177.2(4) . . . . ?
C2 N1 C7 C19 -161.7(4) . . . . ?
Ni1 N1 C7 C19 29.6(4) . . . . ?
C2 N1 C7 C8 76.2(5) . . . . ?
Ni1 N1 C7 C8 -92.5(4) . . . . ?
C12 N2 C8 C9 0.4(9) . . . . ?
C12 N2 C8 C7 -179.8(5) . . . . ?
N1 C7 C8 N2 177.8(5) . . . . ?
C19 C7 C8 N2 58.4(6) . . . . ?
N1 C7 C8 C9 -2.4(8) . . . . ?
C19 C7 C8 C9 -121.8(6) . . . . ?
N2 C8 C9 C10 -0.4(10) . . . . ?
C7 C8 C9 C10 179.8(6) . . . . ?
C8 C9 C10 C11 0.9(10) . . . . ?
C9 C10 C11 C12 -1.5(11) . . . . ?
C10 C11 C12 N2 1.6(11) . . . . ?
C8 N2 C12 C11 -0.9(9) . . . . ?
Ni1 S2 C13 C18 178.5(4) . . . . ?
Ni1 S2 C13 C14 -2.4(3) . . . . ?
C19 N3 C14 C15 9.1(7) . . . . ?
Ni1 N3 C14 C15 179.2(3) . . . . ?
C19 N3 C14 C13 -170.3(4) . . . . ?
Ni1 N3 C14 C13 -0.3(5) . . . . ?
C18 C13 C14 N3 -178.9(4) . . . . ?
S2 C13 C14 N3 2.0(5) . . . . ?
C18 C13 C14 C15 1.6(6) . . . . ?
S2 C13 C14 C15 -177.5(3) . . . . ?
N3 C14 C15 C16 178.0(4) . . . . ?
C13 C14 C15 C16 -2.6(6) . . . . ?
C14 C15 C16 C17 1.7(7) . . . . ?
C15 C16 C17 C18 0.3(7) . . . . ?
C16 C17 C18 C13 -1.3(7) . . . . ?
C14 C13 C18 C17 0.3(7) . . . . ?
S2 C13 C18 C17 179.3(4) . . . . ?
C14 N3 C19 C7 -160.0(4) . . . . ?
Ni1 N3 C19 C7 29.3(4) . . . . ?
C14 N3 C19 C20 77.5(5) . . . . ?
Ni1 N3 C19 C20 -93.2(4) . . . . ?
N1 C7 C19 N3 -35.7(4) . . . . ?
C8 C7 C19 N3 87.0(4) . . . . ?
N1 C7 C19 C20 87.5(4) . . . . ?
C8 C7 C19 C20 -149.8(4) . . . . ?
C24 N4 C20 C21 0.6(8) . . . . ?
C24 N4 C20 C19 -179.1(5) . . . . ?
N3 C19 C20 N4 174.8(4) . . . . ?
C7 C19 C20 N4 55.6(5) . . . . ?
N3 C19 C20 C21 -5.0(7) . . . . ?
C7 C19 C20 C21 -124.1(5) . . . . ?
N4 C20 C21 C22 -0.5(8) . . . . ?
C19 C20 C21 C22 179.3(5) . . . . ?
C20 C21 C22 C23 -0.3(8) . . . . ?
C21 C22 C23 C24 0.8(9) . . . . ?
C22 C23 C24 N4 -0.6(10) . . . . ?
C20 N4 C24 C23 -0.1(9) . . . . ?
C29 C25 C26 C27 0.5(5) . . . . ?
C30 C25 C26 C27 177.2(4) . . . . ?
Co1 C25 C26 C27 -58.9(3) . . . . ?
C29 C25 C26 C31 -177.9(4) . . . . ?
C30 C25 C26 C31 -1.2(7) . . . . ?
Co1 C25 C26 C31 122.8(4) . . . . ?
C29 C25 C26 Co1 59.4(3) . . . . ?
C30 C25 C26 Co1 -123.9(4) . . . . ?
C25 C26 C27 C28 -1.1(5) . . . . ?
C31 C26 C27 C28 177.2(4) . . . . ?
Co1 C26 C27 C28 -60.0(3) . . . . ?
C25 C26 C27 C32 -177.9(4) . . . . ?
C31 C26 C27 C32 0.4(7) . . . . ?
Co1 C26 C27 C32 123.2(4) . . . . ?
C25 C26 C27 Co1 58.9(3) . . . . ?
C31 C26 C27 Co1 -122.7(5) . . . . ?
C26 C27 C28 C29 1.3(5) . . . . ?
C32 C27 C28 C29 178.0(4) . . . . ?
Co1 C27 C28 C29 -58.5(3) . . . . ?
C26 C27 C28 C33 -176.9(4) . . . . ?
C32 C27 C28 C33 -0.2(7) . . . . ?
Co1 C27 C28 C33 123.4(5) . . . . ?
C26 C27 C28 Co1 59.8(3) . . . . ?
C32 C27 C28 Co1 -123.5(5) . . . . ?
C27 C28 C29 C25 -1.0(4) . . . . ?
C33 C28 C29 C25 177.2(4) . . . . ?
Co1 C28 C29 C25 -59.4(3) . . . . ?
C27 C28 C29 C34 -178.1(4) . . . . ?
C33 C28 C29 C34 0.1(7) . . . . ?
Co1 C28 C29 C34 123.5(4) . . . . ?
C27 C28 C29 Co1 58.4(3) . . . . ?
C33 C28 C29 Co1 -123.3(4) . . . . ?
C26 C25 C29 C28 0.3(4) . . . . ?
C30 C25 C29 C28 -176.4(4) . . . . ?
Co1 C25 C29 C28 60.0(3) . . . . ?
C26 C25 C29 C34 177.5(4) . . . . ?
C30 C25 C29 C34 0.7(7) . . . . ?
Co1 C25 C29 C34 -122.8(4) . . . . ?
C26 C25 C29 Co1 -59.7(3) . . . . ?
C30 C25 C29 Co1 123.6(4) . . . . ?
C39 C35 C36 C37 0.5(5) . . . . ?
C40 C35 C36 C37 177.4(4) . . . . ?
Co1 C35 C36 C37 -59.3(3) . . . . ?
C39 C35 C36 C41 -177.5(4) . . . . ?
C40 C35 C36 C41 -0.6(7) . . . . ?
Co1 C35 C36 C41 122.7(4) . . . . ?
C39 C35 C36 Co1 59.8(3) . . . . ?
C40 C35 C36 Co1 -123.3(4) . . . . ?
C35 C36 C37 C38 -0.3(5) . . . . ?
C41 C36 C37 C38 177.6(4) . . . . ?
Co1 C36 C37 C38 -59.7(3) . . . . ?
C35 C36 C37 C42 -178.4(4) . . . . ?
C41 C36 C37 C42 -0.5(7) . . . . ?
Co1 C36 C37 C42 122.2(4) . . . . ?
C35 C36 C37 Co1 59.4(3) . . . . ?
C41 C36 C37 Co1 -122.6(5) . . . . ?
C36 C37 C38 C39 0.0(5) . . . . ?
C42 C37 C38 C39 178.1(4) . . . . ?
Co1 C37 C38 C39 -59.4(3) . . . . ?
C36 C37 C38 C43 -176.5(4) . . . . ?
C42 C37 C38 C43 1.6(7) . . . . ?
Co1 C37 C38 C43 124.1(5) . . . . ?
C36 C37 C38 Co1 59.4(3) . . . . ?
C42 C37 C38 Co1 -122.5(4) . . . . ?
C36 C35 C39 C38 -0.5(4) . . . . ?
C40 C35 C39 C38 -177.3(4) . . . . ?
Co1 C35 C39 C38 58.6(3) . . . . ?
C36 C35 C39 C44 178.4(4) . . . . ?
C40 C35 C39 C44 1.5(7) . . . . ?
Co1 C35 C39 C44 -122.5(4) . . . . ?
C36 C35 C39 Co1 -59.1(3) . . . . ?
C40 C35 C39 Co1 124.0(4) . . . . ?
C37 C38 C39 C35 0.3(4) . . . . ?
C43 C38 C39 C35 176.9(4) . . . . ?
Co1 C38 C39 C35 -58.7(3) . . . . ?
C37 C38 C39 C44 -178.5(4) . . . . ?
C43 C38 C39 C44 -2.0(7) . . . . ?
Co1 C38 C39 C44 122.4(4) . . . . ?
C37 C38 C39 Co1 59.0(3) . . . . ?
C43 C38 C39 Co1 -124.4(4) . . . . ?
